data_4344559
loop_
_publ_author_name
'Marchuk, Alexey'
'Schultz, Peter'
'Hoch, Constantin'
'Oeckler, Oliver'
'Schnick, Wolfgang'

_publ_section_title
;
 M2PO3N (M = Ca, Sr): ortho-Oxonitridophosphates with \b-K2SO4 Structure
 Type.
;
_journal_issue 2
_journal_name_full 'Inorganic chemistry'
_journal_page_first 974
_journal_page_last 982
_journal_paper_doi 10.1021/acs.inorgchem.5b02647
_journal_volume 55
_journal_year 2016
_chemical_formula_sum 'N O3 P Sr2'
_chemical_formula_weight 268.22
_chemical_name_systematic
;
 ?
;
_space_group_crystal_system orthorhombic
_space_group_IT_number 62
_space_group_name_Hall '-P 2ac 2n'
_space_group_name_H-M_alt 'P n m a'
_symmetry_space_group_name_Hall '-P 2ac 2n'
_symmetry_space_group_name_H-M 'P n m a'
_audit_creation_method SHELXL-2014
_cell_angle_alpha 90
_cell_angle_beta 90
_cell_angle_gamma 90
_cell_formula_units_Z 4
_cell_length_a 7.1397(5)
_cell_length_b 5.5649(4)
_cell_length_c 9.7903(7)
_cell_measurement_temperature 100
_cell_volume 388.99(5)
_computing_structure_refinement 'SHELXL-2014 (Sheldrick, 2014)'
_diffrn_ambient_temperature 100
_diffrn_measured_fraction_theta_full 1.000
_diffrn_measured_fraction_theta_max 1.000
_diffrn_measurement_device_type 'Bruker CCD'
_diffrn_radiation_type MoK\a
_diffrn_radiation_wavelength 0.71073
_diffrn_reflns_av_R_equivalents 0.0740
_diffrn_reflns_av_unetI/netI 0.0322
_diffrn_reflns_laue_measured_fraction_full 1.000
_diffrn_reflns_laue_measured_fraction_max 1.000
_diffrn_reflns_limit_h_max 9
_diffrn_reflns_limit_h_min -9
_diffrn_reflns_limit_k_max 6
_diffrn_reflns_limit_k_min -7
_diffrn_reflns_limit_l_max 12
_diffrn_reflns_limit_l_min -13
_diffrn_reflns_number 6591
_diffrn_reflns_point_group_measured_fraction_full 1.000
_diffrn_reflns_point_group_measured_fraction_max 1.000
_diffrn_reflns_theta_full 25.242
_diffrn_reflns_theta_max 28.293
_diffrn_reflns_theta_min 3.532
_exptl_absorpt_coefficient_mu 27.690
_exptl_absorpt_correction_T_max 0.7457
_exptl_absorpt_correction_T_min 0.5429
_exptl_absorpt_correction_type multi-scan
_exptl_absorpt_process_details Platon
_exptl_crystal_colour colorless
_exptl_crystal_density_diffrn 4.580
_exptl_crystal_description block
_exptl_crystal_F_000 488
_exptl_crystal_size_max 0.73
_exptl_crystal_size_mid 0.36
_exptl_crystal_size_min 0.27
_refine_diff_density_max 0.980
_refine_diff_density_min -1.214
_refine_diff_density_rms 0.266
_refine_ls_extinction_method none
_refine_ls_goodness_of_fit_ref 1.114
_refine_ls_hydrogen_treatment undef
_refine_ls_matrix_type full
_refine_ls_number_parameters 40
_refine_ls_number_reflns 530
_refine_ls_number_restraints 0
_refine_ls_restrained_S_all 1.114
_refine_ls_R_factor_all 0.0256
_refine_ls_R_factor_gt 0.0234
_refine_ls_shift/su_max 0.001
_refine_ls_shift/su_mean 0.000
_refine_ls_structure_factor_coef Fsqd
_refine_ls_weighting_details 'w=1/[\s^2^(Fo^2^)+(0.0312P)^2^+0.8127P] where P=(Fo^2^+2Fc^2^)/3'
_refine_ls_weighting_scheme calc
_refine_ls_wR_factor_gt 0.0561
_refine_ls_wR_factor_ref 0.0571
_reflns_Friedel_coverage 0.000
_reflns_number_gt 494
_reflns_number_total 530
_reflns_threshold_expression 'I > 2\s(I)'
_cod_data_source_file ic5b02647_si_004.cif
_cod_data_source_block Sr2PO3N_100K
_cod_database_code 4344559
_shelx_space_group_comment
;
The symmetry employed for this shelxl refinement is uniquely defined
by the following loop, which should always be used as a source of
symmetry information in preference to the above space-group names.
They are only intended as comments.
;
_shelxl_version_number 2014-3

loop_
_space_group_symop_operation_xyz
'x, y, z'
'-x+1/2, -y, z+1/2'
'-x, y+1/2, -z'
'x+1/2, -y+1/2, -z+1/2'
'-x, -y, -z'
'x-1/2, y, -z-1/2'
'x, -y-1/2, z'
'-x-1/2, y-1/2, z-1/2'

loop_
_atom_site_label
_atom_site_type_symbol
_atom_site_fract_x
_atom_site_fract_y
_atom_site_fract_z
_atom_site_U_iso_or_equiv
_atom_site_adp_type
_atom_site_occupancy
_atom_site_site_symmetry_order
_atom_site_calc_flag
_atom_site_refinement_flags_posn
_atom_site_refinement_flags_adp
_atom_site_refinement_flags_occupancy
O1 O 0.2166(4) 0.0228(4) 0.3335(2) 0.0185(6) Uani 1 1 d . . .
O2 O -0.0042(5) 0.2500 0.0726(4) 0.0158(8) Uani 1 2 d S T P
N1 N 0.1771(6) 0.2500 0.5635(4) 0.0098(8) Uani 1 2 d S T P
P1 P 0.27523(17) 0.2500 0.41899(11) 0.0062(3) Uani 1 2 d S T P
Sr1 Sr 0.34108(6) 0.2500 0.07795(5) 0.00878(16) Uani 1 2 d S T P
Sr2 Sr 0.49384(6) 0.2500 0.69782(4) 0.00536(16) Uani 1 2 d S T P

loop_
_atom_site_aniso_label
_atom_site_aniso_U_11
_atom_site_aniso_U_22
_atom_site_aniso_U_33
_atom_site_aniso_U_23
_atom_site_aniso_U_13
_atom_site_aniso_U_12
O1 0.0182(14) 0.0146(12) 0.0226(12) -0.0066(10) -0.0072(11) 0.0022(11)
O2 0.0082(17) 0.023(2) 0.0165(18) 0.000 0.0011(13) 0.000
N1 0.0062(18) 0.018(2) 0.0048(17) 0.000 0.0015(15) 0.000
P1 0.0044(6) 0.0082(5) 0.0059(5) 0.000 0.0000(4) 0.000
Sr1 0.0049(2) 0.0089(3) 0.0125(2) 0.000 -0.00175(16) 0.000
Sr2 0.0028(2) 0.0079(3) 0.0054(2) 0.000 0.00003(14) 0.000

loop_
_atom_type_symbol
_atom_type_description
_atom_type_scat_dispersion_real
_atom_type_scat_dispersion_imag
_atom_type_scat_source
N N 0.0061 0.0000 'International Tables Vol C Tables 4.2.6.8 and 6.1.1.4'
O O 0.0106 0.0000 'International Tables Vol C Tables 4.2.6.8 and 6.1.1.4'
P P 0.1023 0.0000 'International Tables Vol C Tables 4.2.6.8 and 6.1.1.4'
Sr Sr -1.5307 0.0000 'International Tables Vol C Tables 4.2.6.8 and 6.1.1.4'

loop_
_geom_angle_atom_site_label_1
_geom_angle_atom_site_label_2
_geom_angle_atom_site_label_3
_geom_angle
_geom_angle_site_symmetry_1
_geom_angle_site_symmetry_3
P1 O1 Sr2 157.68(16) . 2_554
P1 O1 Sr2 108.83(14) . 5_656
Sr2 O1 Sr2 93.48(8) 2_554 5_656
P1 O1 Sr1 91.15(11) . 2
Sr2 O1 Sr1 92.04(8) 2_554 2
Sr2 O1 Sr1 84.43(7) 5_656 2
P1 O1 Sr1 91.51(12) . .
Sr2 O1 Sr1 89.45(7) 2_554 .
Sr2 O1 Sr1 84.82(8) 5_656 .
Sr1 O1 Sr1 169.21(10) 2 .
P1 O1 Sr1 75.68(11) . 6_556
Sr2 O1 Sr1 82.92(8) 2_554 6_556
Sr2 O1 Sr1 165.64(11) 5_656 6_556
Sr1 O1 Sr1 81.82(7) 2 6_556
Sr1 O1 Sr1 108.96(8) . 6_556
P1 O2 Sr1 175.8(2) 6_556 .
P1 O2 Sr2 92.68(17) 6_556 6_556
Sr1 O2 Sr2 91.50(12) . 6_556
P1 O2 Sr2 90.20(9) 6_556 2_564
Sr1 O2 Sr2 88.11(8) . 2_564
Sr2 O2 Sr2 113.77(6) 6_556 2_564
P1 O2 Sr2 90.20(9) 6_556 2_554
Sr1 O2 Sr2 88.11(8) . 2_554
Sr2 O2 Sr2 113.77(6) 6_556 2_554
Sr2 O2 Sr2 132.38(13) 2_564 2_554
P1 N1 Sr2 93.83(18) . .
P1 N1 Sr2 177.1(2) . 6_557
Sr2 N1 Sr2 89.06(11) . 6_557
P1 N1 Sr1 86.36(16) . 6_556
Sr2 N1 Sr1 179.81(15) . 6_556
Sr2 N1 Sr1 90.75(12) 6_557 6_556
P1 N1 Sr1 93.79(8) . 2
Sr2 N1 Sr1 90.84(8) . 2
Sr2 N1 Sr1 86.15(8) 6_557 2
Sr1 N1 Sr1 89.15(8) 6_556 2
P1 N1 Sr1 93.79(8) . 2_565
Sr2 N1 Sr1 90.84(8) . 2_565
Sr2 N1 Sr1 86.15(8) 6_557 2_565
Sr1 N1 Sr1 89.15(8) 6_556 2_565
Sr1 N1 Sr1 172.10(16) 2 2_565
O1 P1 O1 107.02(19) . 7_565
O1 P1 O2 107.06(13) . 6_656
O1 P1 O2 107.06(13) 7_565 6_656
O1 P1 N1 111.00(13) . .
O1 P1 N1 111.00(13) 7_565 .
O2 P1 N1 113.4(2) 6_656 .
O1 P1 Sr1 74.87(11) . 6_556
O1 P1 Sr1 74.87(11) 7_565 6_556
O2 P1 Sr1 176.47(15) 6_656 6_556
N1 P1 Sr1 63.10(15) . 6_556
O1 P1 Sr2 126.42(10) . .
O1 P1 Sr2 126.42(10) 7_565 .
O2 P1 Sr2 57.26(14) 6_656 .
N1 P1 Sr2 56.11(15) . .
Sr1 P1 Sr2 119.20(4) 6_556 .
O1 P1 Sr1 149.67(12) . 2_565
O1 P1 Sr1 60.34(9) 7_565 2_565
O2 P1 Sr1 103.13(7) 6_656 2_565
N1 P1 Sr1 57.643(18) . 2_565
Sr1 P1 Sr1 75.13(2) 6_556 2_565
Sr2 P1 Sr1 73.44(2) . 2_565
O1 P1 Sr1 60.34(9) . 2
O1 P1 Sr1 149.67(12) 7_565 2
O2 P1 Sr1 103.13(7) 6_656 2
N1 P1 Sr1 57.643(18) . 2
Sr1 P1 Sr1 75.13(2) 6_556 2
Sr2 P1 Sr1 73.44(2) . 2
Sr1 P1 Sr1 115.25(4) 2_565 2
O1 P1 Sr1 60.69(10) . .
O1 P1 Sr1 60.69(10) 7_565 .
O2 P1 Sr1 84.96(14) 6_656 .
N1 P1 Sr1 161.67(16) . .
Sr1 P1 Sr1 98.57(3) 6_556 .
Sr2 P1 Sr1 142.23(4) . .
Sr1 P1 Sr1 120.194(19) 2_565 .
Sr1 P1 Sr1 120.193(19) 2 .
O1 P1 Sr2 127.06(11) . 5_666
O1 P1 Sr2 45.46(10) 7_565 5_666
O2 P1 Sr2 62.44(6) 6_656 5_666
N1 P1 Sr2 120.80(5) . 5_666
Sr1 P1 Sr2 118.94(2) 6_556 5_666
Sr2 P1 Sr2 92.91(3) . 5_666
Sr1 P1 Sr2 66.021(10) 2_565 5_666
Sr1 P1 Sr2 164.51(4) 2 5_666
Sr1 P1 Sr2 66.601(19) . 5_666
O1 P1 Sr2 45.45(10) . 5_656
O1 P1 Sr2 127.06(11) 7_565 5_656
O2 P1 Sr2 62.44(6) 6_656 5_656
N1 P1 Sr2 120.80(5) . 5_656
Sr1 P1 Sr2 118.94(2) 6_556 5_656
Sr2 P1 Sr2 92.91(3) . 5_656
Sr1 P1 Sr2 164.51(4) 2_565 5_656
Sr1 P1 Sr2 66.021(10) 2 5_656
Sr1 P1 Sr2 66.601(19) . 5_656
Sr2 P1 Sr2 108.41(3) 5_666 5_656
O2 Sr1 N1 148.80(12) . 6_656
O2 Sr1 N1 87.27(8) . 2_554
N1 Sr1 N1 90.85(8) 6_656 2_554
O2 Sr1 N1 87.27(8) . 2_564
N1 Sr1 N1 90.85(8) 6_656 2_564
N1 Sr1 N1 172.10(16) 2_554 2_564
O2 Sr1 O1 80.71(9) . 2_554
N1 Sr1 O1 72.95(8) 6_656 2_554
N1 Sr1 O1 54.69(9) 2_554 2_554
N1 Sr1 O1 118.66(9) 2_564 2_554
O2 Sr1 O1 80.71(9) . 8_665
N1 Sr1 O1 72.95(8) 6_656 8_665
N1 Sr1 O1 118.66(9) 2_554 8_665
N1 Sr1 O1 54.69(9) 2_564 8_665
O1 Sr1 O1 64.03(10) 2_554 8_665
O2 Sr1 O1 73.49(9) . 7_565
N1 Sr1 O1 133.39(8) 6_656 7_565
N1 Sr1 O1 117.27(9) 2_554 7_565
N1 Sr1 O1 66.44(9) 2_564 7_565
O1 Sr1 O1 153.56(3) 2_554 7_565
O1 Sr1 O1 116.078(10) 8_665 7_565
O2 Sr1 O1 73.49(9) . .
N1 Sr1 O1 133.39(8) 6_656 .
N1 Sr1 O1 66.44(9) 2_554 .
N1 Sr1 O1 117.27(9) 2_564 .
O1 Sr1 O1 116.078(10) 2_554 .
O1 Sr1 O1 153.56(3) 8_665 .
O1 Sr1 O1 50.93(9) 7_565 .
O2 Sr1 O1 150.91(7) . 4
N1 Sr1 O1 52.29(8) 6_656 4
N1 Sr1 O1 117.59(10) 2_554 4
N1 Sr1 O1 69.28(9) 2_564 4
O1 Sr1 O1 125.19(5) 2_554 4
O1 Sr1 O1 98.18(7) 8_665 4
O1 Sr1 O1 81.23(5) 7_565 4
O1 Sr1 O1 101.52(6) . 4
O2 Sr1 O1 150.91(7) . 6_656
N1 Sr1 O1 52.29(8) 6_656 6_656
N1 Sr1 O1 69.28(9) 2_554 6_656
N1 Sr1 O1 117.59(10) 2_564 6_656
O1 Sr1 O1 98.18(7) 2_554 6_656
O1 Sr1 O1 125.19(5) 8_665 6_656
O1 Sr1 O1 101.52(6) 7_565 6_656
O1 Sr1 O1 81.23(5) . 6_656
O1 Sr1 O1 48.34(10) 4 6_656
O2 Sr1 P1 179.35(9) . 6_656
N1 Sr1 P1 30.54(8) 6_656 6_656
N1 Sr1 P1 92.69(8) 2_554 6_656
N1 Sr1 P1 92.69(8) 2_564 6_656
O1 Sr1 P1 98.74(6) 2_554 6_656
O1 Sr1 P1 98.74(6) 8_665 6_656
O1 Sr1 P1 107.09(6) 7_565 6_656
O1 Sr1 P1 107.09(6) . 6_656
O1 Sr1 P1 29.45(5) 4 6_656
O1 Sr1 P1 29.45(5) 6_656 6_656
O2 Sr1 P1 74.81(5) . 2_554
N1 Sr1 P1 88.98(5) 6_656 2_554
N1 Sr1 P1 28.56(8) 2_554 2_554
N1 Sr1 P1 143.79(8) 2_564 2_554
O1 Sr1 P1 28.51(5) 2_554 2_554
O1 Sr1 P1 90.96(5) 8_665 2_554
O1 Sr1 P1 133.54(6) 7_565 2_554
O1 Sr1 P1 87.86(5) . 2_554
O1 Sr1 P1 134.20(5) 4 2_554
O1 Sr1 P1 90.32(5) 6_656 2_554
P1 Sr1 P1 104.87(2) 6_656 2_554
O1 Sr2 O1 74.23(11) 2 8_666
O1 Sr2 O1 153.57(6) 2 3_656
O1 Sr2 O1 100.73(9) 8_666 3_656
O1 Sr2 O1 100.73(9) 2 5_656
O1 Sr2 O1 153.57(6) 8_666 5_656
O1 Sr2 O1 71.98(12) 3_656 5_656
O1 Sr2 N1 75.48(9) 2 .
O1 Sr2 N1 75.48(9) 8_666 .
O1 Sr2 N1 129.20(7) 3_656 .
O1 Sr2 N1 129.20(7) 5_656 .
O1 Sr2 O2 122.10(8) 2 6_656
O1 Sr2 O2 122.10(8) 8_666 6_656
O1 Sr2 O2 82.93(8) 3_656 6_656
O1 Sr2 O2 82.93(8) 5_656 6_656
N1 Sr2 O2 60.11(11) . 6_656
O1 Sr2 N1 80.26(9) 2 6_657
O1 Sr2 N1 80.26(9) 8_666 6_657
O1 Sr2 N1 73.31(8) 3_656 6_657
O1 Sr2 N1 73.31(8) 5_656 6_657
N1 Sr2 N1 149.42(12) . 6_657
O2 Sr2 N1 150.46(12) 6_656 6_657
O1 Sr2 O2 71.06(9) 2 2
O1 Sr2 O2 141.22(9) 8_666 2
O1 Sr2 O2 118.04(9) 3_656 2
O1 Sr2 O2 52.77(9) 5_656 2
N1 Sr2 O2 79.54(7) . 2
O2 Sr2 O2 66.23(6) 6_656 2
N1 Sr2 O2 109.86(7) 6_657 2
O1 Sr2 O2 141.22(9) 2 2_565
O1 Sr2 O2 71.06(9) 8_666 2_565
O1 Sr2 O2 52.77(9) 3_656 2_565
O1 Sr2 O2 118.04(9) 5_656 2_565
N1 Sr2 O2 79.54(7) . 2_565
O2 Sr2 O2 66.23(6) 6_656 2_565
N1 Sr2 O2 109.86(7) 6_657 2_565
O2 Sr2 O2 132.38(13) 2 2_565
O1 Sr2 P1 99.33(7) 2 .
O1 Sr2 P1 99.33(6) 8_666 .
O1 Sr2 P1 107.10(6) 3_656 .
O1 Sr2 P1 107.10(6) 5_656 .
N1 Sr2 P1 30.06(8) . .
O2 Sr2 P1 30.06(8) 6_656 .
N1 Sr2 P1 179.48(9) 6_657 .
O2 Sr2 P1 70.26(7) 2 .
O2 Sr2 P1 70.26(7) 2_565 .
O1 Sr2 P1 162.30(6) 2 5_666
O1 Sr2 P1 88.50(6) 8_666 5_666
O1 Sr2 P1 25.72(6) 3_656 5_666
O1 Sr2 P1 93.00(6) 5_656 5_666
N1 Sr2 P1 104.35(5) . 5_666
O2 Sr2 P1 70.38(5) 6_656 5_666
N1 Sr2 P1 93.22(5) 6_657 5_666
O2 Sr2 P1 126.58(7) 2 5_666
O2 Sr2 P1 27.36(7) 2_565 5_666
P1 Sr2 P1 87.09(3) . 5_666
O1 Sr2 P1 88.50(6) 2 5_656
O1 Sr2 P1 162.30(6) 8_666 5_656
O1 Sr2 P1 93.00(6) 3_656 5_656
O1 Sr2 P1 25.72(6) 5_656 5_656
N1 Sr2 P1 104.35(5) . 5_656
O2 Sr2 P1 70.38(5) 6_656 5_656
N1 Sr2 P1 93.22(5) 6_657 5_656
O2 Sr2 P1 27.36(7) 2 5_656
O2 Sr2 P1 126.58(7) 2_565 5_656
P1 Sr2 P1 87.09(3) . 5_656
P1 Sr2 P1 108.41(3) 5_666 5_656

loop_
_geom_bond_atom_site_label_1
_geom_bond_atom_site_label_2
_geom_bond_distance
_geom_bond_site_symmetry_2
O1 P1 1.573(2) .
O1 Sr2 2.515(2) 2_554
O1 Sr2 2.583(3) 5_656
O1 Sr1 2.863(3) 2
O1 Sr1 2.941(3) .
O1 Sr1 3.088(3) 6_556
O2 P1 1.577(4) 6_556
O2 Sr1 2.466(4) .
O2 Sr2 2.648(4) 6_556
O2 Sr2 3.0413(15) 2_564
O2 Sr2 3.0413(15) 2_554
N1 P1 1.579(4) .
N1 Sr2 2.616(4) .
N1 Sr2 2.678(4) 6_557
N1 Sr1 2.770(4) 6_556
N1 Sr1 2.7891(3) 2
N1 Sr1 2.7891(3) 2_565
P1 O1 1.573(2) 7_565
P1 O2 1.577(4) 6_656
P1 Sr1 3.0998(13) 6_556
P1 Sr2 3.1446(12) .
P1 Sr1 3.2945(7) 2_565
P1 Sr1 3.2945(7) 2
P1 Sr1 3.3718(12) .
P1 Sr2 3.4305(8) 5_666
P1 Sr2 3.4305(8) 5_656
Sr1 N1 2.770(4) 6_656
Sr1 N1 2.7891(3) 2_554
Sr1 N1 2.7891(3) 2_564
Sr1 O1 2.863(3) 2_554
Sr1 O1 2.863(3) 8_665
Sr1 O1 2.941(3) 7_565
Sr1 O1 3.088(3) 4
Sr1 O1 3.088(3) 6_656
Sr1 P1 3.0999(13) 6_656
Sr1 P1 3.2945(7) 2_554
Sr2 O1 2.515(2) 2
Sr2 O1 2.515(2) 8_666
Sr2 O1 2.583(3) 3_656
Sr2 O1 2.583(3) 5_656
Sr2 O2 2.648(4) 6_656
Sr2 N1 2.678(4) 6_657
Sr2 O2 3.0413(15) 2
Sr2 O2 3.0413(15) 2_565
Sr2 P1 3.4305(8) 5_666
Sr2 P1 3.4305(8) 5_656
